data_2101483
loop_
_publ_author_name
'Corfield, P. W. R.'
'La Placa, S. J.'

_publ_section_title
;
 Structure of the charge-transfer salt
 2,2',5,5'-tetraselenafulvalene--7,7,8,8-tetracyano-<i>p</i>-quinodimethane
 (TSeF--TCNQ)
;
_journal_issue 2
_journal_name_full 'Acta Crystallographica Section B'
_journal_page_first 384
_journal_page_last 387
_journal_paper_doi 10.1107/S0108768195012286
_journal_volume 52
_journal_year 1996
_chemical_formula_sum 'C18 H8 N4 Se4'
_chemical_formula_weight 596.13
_symmetry_cell_setting monoclinic
_symmetry_space_group_name_Hall '-P 2ybc'
_symmetry_space_group_name_H-M 'P 1 21/c 1'
_cell_angle_alpha 90.0
_cell_angle_beta 104.131(3)
_cell_angle_gamma 90.0
_cell_formula_units_Z 2
_cell_length_a 12.5048(4)
_cell_length_b 3.8724(2)
_cell_length_c 18.5041(7)
_cell_volume 868.92(6)
_diffrn_radiation_type Cu
_diffrn_radiation_wavelength 1.54184
_exptl_absorpt_coefficient_mu 11.57
_exptl_crystal_density_diffrn 2.28
_exptl_crystal_F_000 560
_cod_data_source_file cr0487.cif
_cod_data_source_block cr0487a
_cod_original_cell_volume 868.9
_cod_database_code 2101483

loop_
_atom_site_label
_atom_site_fract_x
_atom_site_fract_y
_atom_site_fract_z
Se(1) -.10218(2) -.19176(9) .08120(2)
Se(2) .15436(2) -.18845(10) .08874(2)
N(1) .3871(2) .5828(10) .1897(2)
N(2) .7429(2) .6146(9) .18720(10)
C(1) -.0012(3) -.3562(9) .1667(2)
C(2) .1049(3) -.3555(9) .1698(2)
C(3) .0107(2) -.0771(9) .03420(10)
C(4) .4591(2) .5029(8) .16500(10)
C(5) .6545(2) .5206(8) .16450(10)
C(6) .5442(2) .4046(9) .13090(10)
C(7) .5229(2) .2022(8) .06610(10)
C(8) .4132(2) .0883(8) .03150(10)
C(9) .6083(2) .1045(8) .03110(10)
H(1) -.036(3) -.460(11) .205(2)
H(2) .164(3) -.454(12) .208(2)
H(8) .358(3) .130(10) .056(2)
H(9) .666(3) .166(11) .057(2)
